data_4113467
loop_
_publ_author_name
'Robert J. Wright'
'Andrew D. Phillips'
'Thomas L. Allen'
'William H. Fink'
'Philip P. Power'

_publ_section_title
;
 Synthesis and Characterization of the Monomeric Imides Ar'MNAr'' (M = Ga
 or In; Ar' or Ar'' = Terphenyl Ligands) with Two-Coordinate Gallium and
 Indium
;
_journal_name_full 'Journal of the American Chemical Society'
_journal_page_first 1694
_journal_page_last 1695
_journal_paper_doi 10.1021/ja029422u
_journal_volume 125
_journal_year 2003
_chemical_formula_sum 'C63 H81 Ga N'
_chemical_formula_weight 922.01
_chemical_melting_point 488
_chemical_name_common Dipp*GaNtBuJeff*
_chemical_name_systematic
; 
 ? 
;
_space_group_IT_number 14
_symmetry_cell_setting monoclinic
_symmetry_space_group_name_Hall '-P 2yn'
_symmetry_space_group_name_H-M 'P 1 21/n 1'
_atom_sites_solution_hydrogens geom
_atom_sites_solution_primary direct
_atom_sites_solution_secondary difmap
_audit_creation_method SHELXL-97
_cell_angle_alpha 90.00
_cell_angle_beta 91.4380(10)
_cell_angle_gamma 90.00
_cell_formula_units_Z 4
_cell_length_a 11.7036(6)
_cell_length_b 24.8171(12)
_cell_length_c 18.4566(9)
_cell_measurement_reflns_used 930
_cell_measurement_temperature 90(2)
_cell_measurement_theta_max 23.226
_cell_measurement_theta_min 2.3565
_cell_volume 5359.0(5)
_computing_cell_refinement 'Bruker SAINT 6.35A (2002)'
_computing_data_collection 'Bruker SMART 5.054 (2001)'
_computing_data_reduction 'Bruker SAINT 6.35A (2002)'
_computing_molecular_graphics 'SHELXTL 5, XP (Sheldrick, 1994)'
_computing_publication_material 'SHELXL-97 (Sheldrick, 1997)'
_computing_structure_refinement 'SHELXL-97 (Sheldrick, 1997)'
_computing_structure_solution 'SHELXS-97 (Sheldrick, 1990)'
_diffrn_ambient_temperature 90(2)
_diffrn_detector_area_resol_mean 8.3
_diffrn_measured_fraction_theta_full 0.997
_diffrn_measured_fraction_theta_max 0.997
_diffrn_measurement_device_type 'Bruker SMART 1000'
_diffrn_measurement_method \w
_diffrn_radiation_monochromator graphite
_diffrn_radiation_source 'normal-focus sealed tube'
_diffrn_radiation_type MoK\a
_diffrn_radiation_wavelength 0.71073
_diffrn_reflns_av_R_equivalents 0.0653
_diffrn_reflns_av_sigmaI/netI 0.0469
_diffrn_reflns_limit_h_max 12
_diffrn_reflns_limit_h_min -12
_diffrn_reflns_limit_k_max 27
_diffrn_reflns_limit_k_min -27
_diffrn_reflns_limit_l_max 20
_diffrn_reflns_limit_l_min -20
_diffrn_reflns_number 41703
_diffrn_reflns_theta_full 23.26
_diffrn_reflns_theta_max 23.26
_diffrn_reflns_theta_min 1.92
_diffrn_standards_decay_% <0.1
_diffrn_standards_interval_time
; 
frames measured at beginning and end of data collection 
;
_diffrn_standards_number '50 frames remeasured'
_exptl_absorpt_coefficient_mu 0.552
_exptl_absorpt_correction_T_max 0.9169
_exptl_absorpt_correction_T_min 0.7814
_exptl_absorpt_correction_type empricial
_exptl_absorpt_process_details 'SADABS 2.04 (Sheldrick 2002)'
_exptl_crystal_colour red
_exptl_crystal_density_diffrn 1.143
_exptl_crystal_description block
_exptl_crystal_F_000 1988
_exptl_crystal_size_max 0.47
_exptl_crystal_size_mid 0.22
_exptl_crystal_size_min 0.16
_refine_diff_density_max 1.075
_refine_diff_density_min -0.650
_refine_diff_density_rms 0.063
_refine_ls_extinction_method none
_refine_ls_goodness_of_fit_ref 1.017
_refine_ls_hydrogen_treatment constr
_refine_ls_matrix_type full
_refine_ls_number_parameters 586
_refine_ls_number_reflns 7669
_refine_ls_number_restraints 0
_refine_ls_restrained_S_all 1.017
_refine_ls_R_factor_all 0.0755
_refine_ls_R_factor_gt 0.0517
_refine_ls_shift/su_max 0.001
_refine_ls_shift/su_mean 0.000
_refine_ls_structure_factor_coef Fsqd
_refine_ls_weighting_details 'calc w=1/[\s^2^(Fo^2^)+(0.0517P)^2^+10.6712P] where P=(Fo^2^+2Fc^2^)/3'
_refine_ls_weighting_scheme calc
_refine_ls_wR_factor_gt 0.1172
_refine_ls_wR_factor_ref 0.1293
_reflns_number_gt 5838
_reflns_number_total 7669
_reflns_threshold_expression I>2/s(I)
_cod_data_source_file ja029422u_s2.cif
_cod_data_source_block adp50
_cod_database_code 4113467

loop_
_symmetry_equiv_pos_as_xyz
'x, y, z'
'-x+1/2, y+1/2, -z+1/2'
'-x, -y, -z'
'x-1/2, -y-1/2, z-1/2'

loop_
_atom_site_label
_atom_site_type_symbol
_atom_site_fract_x
_atom_site_fract_y
_atom_site_fract_z
_atom_site_U_iso_or_equiv
_atom_site_adp_type
_atom_site_occupancy
_atom_site_symmetry_multiplicity
_atom_site_calc_flag
_atom_site_refinement_flags
_atom_site_disorder_assembly
_atom_site_disorder_group
Ga1 Ga 0.87199(3) 0.812667(17) 0.80848(2) 0.02411(14) Uani 1 1 d . . .
N1 N 1.0167(2) 0.81906(13) 0.80780(16) 0.0268(7) Uani 1 1 d . . .
C1 C 0.7231(3) 0.84412(14) 0.78733(19) 0.0204(8) Uani 1 1 d . . .
C2 C 0.6822(3) 0.88181(14) 0.83731(18) 0.0195(8) Uani 1 1 d . . .
C3 C 0.5818(3) 0.90967(14) 0.81939(19) 0.0204(8) Uani 1 1 d . . .
H3A H 0.5524 0.9350 0.8527 0.025 Uiso 1 1 calc R . .
C4 C 0.5246(3) 0.90105(14) 0.75440(19) 0.0225(8) Uani 1 1 d . . .
H4A H 0.4577 0.9212 0.7426 0.027 Uiso 1 1 calc R . .
C5 C 0.5645(3) 0.86291(14) 0.70598(19) 0.0225(8) Uani 1 1 d . . .
H5A H 0.5240 0.8567 0.6615 0.027 Uiso 1 1 calc R . .
C6 C 0.6641(3) 0.83371(14) 0.72261(19) 0.0199(8) Uani 1 1 d . . .
C7 C 0.7459(3) 0.89093(15) 0.90742(19) 0.0226(8) Uani 1 1 d . . .
C8 C 0.7350(3) 0.85312(15) 0.96417(19) 0.0244(8) Uani 1 1 d . . .
C9 C 0.7981(4) 0.86070(17) 1.0279(2) 0.0375(10) Uani 1 1 d . . .
H9A H 0.7931 0.8350 1.0658 0.045 Uiso 1 1 calc R . .
C10 C 0.8680(4) 0.9050(2) 1.0369(2) 0.0493(13) Uani 1 1 d . . .
H10A H 0.9104 0.9098 1.0809 0.059 Uiso 1 1 calc R . .
C11 C 0.8764(4) 0.94250(19) 0.9817(2) 0.0440(12) Uani 1 1 d . . .
H11A H 0.9244 0.9730 0.9887 0.053 Uiso 1 1 calc R . .
C12 C 0.8165(3) 0.93653(16) 0.9166(2) 0.0298(9) Uani 1 1 d . . .
C13 C 0.6473(3) 0.80797(15) 0.9580(2) 0.0253(8) Uani 1 1 d . . .
H13A H 0.6339 0.8003 0.9053 0.030 Uiso 1 1 calc R . .
C14 C 0.6849(4) 0.75527(18) 0.9943(3) 0.0558(14) Uani 1 1 d . . .
H14A H 0.7576 0.7435 0.9743 0.084 Uiso 1 1 calc R . .
H14B H 0.6267 0.7276 0.9852 0.084 Uiso 1 1 calc R . .
H14C H 0.6946 0.7610 1.0467 0.084 Uiso 1 1 calc R . .
C15 C 0.5341(4) 0.82727(18) 0.9883(3) 0.0437(12) Uani 1 1 d . . .
H15A H 0.5114 0.8611 0.9646 0.065 Uiso 1 1 calc R . .
H15B H 0.5433 0.8332 1.0406 0.065 Uiso 1 1 calc R . .
H15C H 0.4751 0.7999 0.9791 0.065 Uiso 1 1 calc R . .
C16 C 0.8287(3) 0.97802(15) 0.8562(2) 0.0319(10) Uani 1 1 d . . .
H16A H 0.7589 0.9755 0.8240 0.038 Uiso 1 1 calc R . .
C17 C 0.9300(6) 0.9658(3) 0.8110(4) 0.130(4) Uani 1 1 d . . .
H17A H 0.9242 0.9288 0.7926 0.195 Uiso 1 1 calc R . .
H17B H 1.0002 0.9695 0.8406 0.195 Uiso 1 1 calc R . .
H17C H 0.9320 0.9910 0.7702 0.195 Uiso 1 1 calc R . .
C18 C 0.8359(7) 1.0357(2) 0.8849(3) 0.090(2) Uani 1 1 d . . .
H18A H 0.8426 1.0607 0.8442 0.136 Uiso 1 1 calc R . .
H18B H 0.9030 1.0392 0.9174 0.136 Uiso 1 1 calc R . .
H18C H 0.7668 1.0440 0.9115 0.136 Uiso 1 1 calc R . .
C19 C 0.7051(3) 0.79103(14) 0.67163(18) 0.0203(8) Uani 1 1 d . . .
C20 C 0.7879(3) 0.80446(15) 0.62013(19) 0.0235(8) Uani 1 1 d . . .
C21 C 0.8250(3) 0.76360(16) 0.5744(2) 0.0277(9) Uani 1 1 d . . .
H21A H 0.8810 0.7715 0.5396 0.033 Uiso 1 1 calc R . .
C22 C 0.7820(3) 0.71184(16) 0.5787(2) 0.0290(9) Uani 1 1 d . . .
H22A H 0.8087 0.6846 0.5471 0.035 Uiso 1 1 calc R . .
C23 C 0.7002(3) 0.69967(15) 0.6289(2) 0.0272(9) Uani 1 1 d . . .
H23A H 0.6709 0.6640 0.6313 0.033 Uiso 1 1 calc R . .
C24 C 0.6602(3) 0.73861(15) 0.67571(19) 0.0224(8) Uani 1 1 d . . .
C25 C 0.8294(3) 0.86185(15) 0.6100(2) 0.0272(9) Uani 1 1 d . . .
H25A H 0.7986 0.8840 0.6503 0.033 Uiso 1 1 calc R . .
C26 C 0.9606(4) 0.86606(19) 0.6142(2) 0.0439(11) Uani 1 1 d . . .
H26A H 0.9835 0.9037 0.6074 0.066 Uiso 1 1 calc R . .
H26B H 0.9934 0.8438 0.5761 0.066 Uiso 1 1 calc R . .
H26C H 0.9886 0.8534 0.6617 0.066 Uiso 1 1 calc R . .
C27 C 0.7833(4) 0.88536(17) 0.5390(2) 0.0422(11) Uani 1 1 d . . .
H27A H 0.6998 0.8824 0.5372 0.063 Uiso 1 1 calc R . .
H27B H 0.8151 0.8655 0.4983 0.063 Uiso 1 1 calc R . .
H27C H 0.8053 0.9234 0.5358 0.063 Uiso 1 1 calc R . .
C28 C 0.5669(3) 0.72401(15) 0.72879(19) 0.0236(8) Uani 1 1 d . . .
H28A H 0.5470 0.7574 0.7560 0.028 Uiso 1 1 calc R . .
C29 C 0.6084(4) 0.6823(2) 0.7835(2) 0.0535(14) Uani 1 1 d . . .
H29A H 0.5468 0.6739 0.8167 0.080 Uiso 1 1 calc R . .
H29B H 0.6742 0.6967 0.8111 0.080 Uiso 1 1 calc R . .
H29C H 0.6310 0.6495 0.7581 0.080 Uiso 1 1 calc R . .
C30 C 0.4591(4) 0.70468(18) 0.6888(2) 0.0391(11) Uani 1 1 d . . .
H30A H 0.4009 0.6955 0.7240 0.059 Uiso 1 1 calc R . .
H30B H 0.4769 0.6727 0.6599 0.059 Uiso 1 1 calc R . .
H30C H 0.4302 0.7333 0.6567 0.059 Uiso 1 1 calc R . .
C31 C 1.1158(3) 0.79224(15) 0.82729(18) 0.0219(8) Uani 1 1 d . . .
C32 C 1.1209(3) 0.73914(15) 0.85523(18) 0.0219(8) Uani 1 1 d . . .
C33 C 1.2267(3) 0.71679(15) 0.87477(19) 0.0227(8) Uani 1 1 d . . .
H33A H 1.2291 0.6814 0.8942 0.027 Uiso 1 1 calc R . .
C34 C 1.3279(3) 0.74451(15) 0.86681(19) 0.0250(9) Uani 1 1 d . . .
H34A H 1.3990 0.7286 0.8808 0.030 Uiso 1 1 calc R . .
C35 C 1.3233(3) 0.79595(15) 0.83800(19) 0.0240(9) Uani 1 1 d . . .
H35A H 1.3925 0.8152 0.8319 0.029 Uiso 1 1 calc R . .
C36 C 1.2211(3) 0.82017(14) 0.81785(18) 0.0212(8) Uani 1 1 d . . .
C37 C 1.0186(3) 0.70385(15) 0.8643(2) 0.0237(9) Uani 1 1 d . . .
C38 C 0.9789(3) 0.69374(16) 0.93438(19) 0.0257(9) Uani 1 1 d . . .
C39 C 0.9031(3) 0.65129(16) 0.94381(19) 0.0267(9) Uani 1 1 d . . .
H39A H 0.8775 0.6441 0.9913 0.032 Uiso 1 1 calc R . .
C40 C 0.8630(3) 0.61892(15) 0.8873(2) 0.0257(9) Uani 1 1 d . . .
C41 C 0.8963(3) 0.63304(15) 0.8179(2) 0.0266(9) Uani 1 1 d . . .
H41A H 0.8657 0.6136 0.7776 0.032 Uiso 1 1 calc R . .
C42 C 0.9733(3) 0.67487(15) 0.80589(19) 0.0246(9) Uani 1 1 d . . .
C43 C 1.0209(3) 0.72676(17) 0.9982(2) 0.0327(10) Uani 1 1 d . . .
H43A H 0.9841 0.7142 1.0422 0.049 Uiso 1 1 calc R . .
H43B H 1.0018 0.7648 0.9899 0.049 Uiso 1 1 calc R . .
H43C H 1.1039 0.7228 1.0040 0.049 Uiso 1 1 calc R . .
C44 C 0.7911(3) 0.56879(16) 0.9039(2) 0.0312(9) Uani 1 1 d . . .
C45 C 0.6817(3) 0.58542(18) 0.9429(2) 0.0382(11) Uani 1 1 d . . .
H45A H 0.7024 0.6057 0.9868 0.057 Uiso 1 1 calc R . .
H45B H 0.6388 0.5531 0.9561 0.057 Uiso 1 1 calc R . .
H45C H 0.6343 0.6080 0.9106 0.057 Uiso 1 1 calc R . .
C46 C 0.8623(4) 0.53193(18) 0.9545(2) 0.0440(11) Uani 1 1 d . . .
H46A H 0.9324 0.5212 0.9304 0.066 Uiso 1 1 calc R . .
H46B H 0.8177 0.4998 0.9661 0.066 Uiso 1 1 calc R . .
H46C H 0.8822 0.5514 0.9993 0.066 Uiso 1 1 calc R . .
C47 C 0.7568(4) 0.53713(18) 0.8357(2) 0.0435(11) Uani 1 1 d . . .
H47A H 0.8256 0.5263 0.8102 0.065 Uiso 1 1 calc R . .
H47B H 0.7090 0.5598 0.8038 0.065 Uiso 1 1 calc R . .
H47C H 0.7137 0.5050 0.8493 0.065 Uiso 1 1 calc R . .
C48 C 1.0119(3) 0.68691(17) 0.72944(19) 0.0330(9) Uani 1 1 d . . .
H48A H 0.9718 0.6630 0.6950 0.049 Uiso 1 1 calc R . .
H48B H 1.0945 0.6810 0.7268 0.049 Uiso 1 1 calc R . .
H48C H 0.9943 0.7245 0.7173 0.049 Uiso 1 1 calc R . .
C49 C 1.2212(3) 0.87539(15) 0.78558(19) 0.0220(8) Uani 1 1 d . . .
C50 C 1.2159(3) 0.92089(15) 0.8295(2) 0.0252(9) Uani 1 1 d . . .
C51 C 1.2187(3) 0.97189(15) 0.7983(2) 0.0273(9) Uani 1 1 d . . .
H51A H 1.2166 1.0026 0.8290 0.033 Uiso 1 1 calc R . .
C52 C 1.2245(3) 0.97961(15) 0.72422(19) 0.0233(8) Uani 1 1 d . . .
C53 C 1.2307(3) 0.93352(15) 0.6815(2) 0.0233(8) Uani 1 1 d . . .
H53A H 1.2353 0.9376 0.6305 0.028 Uiso 1 1 calc R . .
C54 C 1.2303(3) 0.88187(15) 0.71010(19) 0.0210(8) Uani 1 1 d . . .
C55 C 1.2041(4) 0.91466(17) 0.9108(2) 0.0363(10) Uani 1 1 d . . .
H55A H 1.2038 0.8763 0.9234 0.054 Uiso 0.50 1 calc PR A 1
H55B H 1.1324 0.9312 0.9257 0.054 Uiso 0.50 1 calc PR A 1
H55C H 1.2685 0.9324 0.9359 0.054 Uiso 0.50 1 calc PR A 1
H55D H 1.1993 0.9503 0.9333 0.054 Uiso 0.50 1 d PR A -1
H55E H 1.2707 0.8954 0.9310 0.054 Uiso 0.50 1 d PR A -1
H55F H 1.1346 0.8942 0.9206 0.054 Uiso 0.50 1 d PR A -1
C56 C 1.2239(3) 1.03569(15) 0.6892(2) 0.0286(9) Uani 1 1 d . . .
C57 C 1.2098(4) 1.08070(16) 0.7442(2) 0.0451(12) Uani 1 1 d . . .
H57A H 1.2730 1.0794 0.7800 0.068 Uiso 1 1 calc R . .
H57B H 1.1372 1.0761 0.7688 0.068 Uiso 1 1 calc R . .
H57C H 1.2100 1.1156 0.7193 0.068 Uiso 1 1 calc R . .
C58 C 1.3371(3) 1.04443(17) 0.6495(2) 0.0360(10) Uani 1 1 d . . .
H58A H 1.4013 1.0424 0.6845 0.054 Uiso 1 1 calc R . .
H58B H 1.3362 1.0800 0.6264 0.054 Uiso 1 1 calc R . .
H58C H 1.3455 1.0165 0.6125 0.054 Uiso 1 1 calc R . .
C59 C 1.1231(4) 1.03901(18) 0.6340(2) 0.0406(11) Uani 1 1 d . . .
H59A H 1.0512 1.0333 0.6590 0.061 Uiso 1 1 calc R . .
H59B H 1.1318 1.0112 0.5969 0.061 Uiso 1 1 calc R . .
H59C H 1.1223 1.0746 0.6111 0.061 Uiso 1 1 calc R . .
C60 C 1.2405(3) 0.83310(15) 0.6621(2) 0.0290(9) Uani 1 1 d . . .
H60A H 1.2463 0.8447 0.6115 0.044 Uiso 1 1 calc R . .
H60B H 1.1729 0.8102 0.6670 0.044 Uiso 1 1 calc R . .
H60C H 1.3091 0.8127 0.6764 0.044 Uiso 1 1 calc R . .
C61 C 0.5246(6) 0.0591(2) 0.8476(3) 0.0802(18) Uani 1 1 d . . .
H61A H 0.4726 0.0696 0.8076 0.120 Uiso 1 1 calc R . .
H61B H 0.5811 0.0334 0.8300 0.120 Uiso 1 1 calc R . .
H61C H 0.5639 0.0912 0.8667 0.120 Uiso 1 1 calc R . .
C62 C 0.4562(4) 0.0329(2) 0.9079(3) 0.0559(13) Uani 1 1 d . . .
H62A H 0.3983 0.0588 0.9247 0.067 Uiso 1 1 calc R . .
H62B H 0.4152 0.0011 0.8880 0.067 Uiso 1 1 calc R . .
C63 C 0.5316(5) 0.0154(2) 0.9723(3) 0.0633(15) Uani 1 1 d . . .
H63A H 0.5947 -0.0072 0.9546 0.076 Uiso 1 1 calc R . .
H63B H 0.5659 0.0478 0.9954 0.076 Uiso 1 1 calc R . .

loop_
_atom_site_aniso_label
_atom_site_aniso_U_11
_atom_site_aniso_U_22
_atom_site_aniso_U_33
_atom_site_aniso_U_23
_atom_site_aniso_U_13
_atom_site_aniso_U_12
Ga1 0.0156(2) 0.0311(2) 0.0257(2) 0.0022(2) 0.00145(16) 0.00459(19)
N1 0.0130(16) 0.0333(18) 0.0340(18) 0.0107(15) 0.0011(13) 0.0003(14)
C1 0.0140(18) 0.023(2) 0.0240(19) 0.0068(16) 0.0038(15) 0.0000(15)
C2 0.0166(19) 0.0190(19) 0.0231(19) 0.0028(16) 0.0043(15) -0.0034(15)
C3 0.0156(19) 0.0183(18) 0.028(2) -0.0007(16) 0.0057(16) 0.0000(15)
C4 0.0132(19) 0.022(2) 0.033(2) 0.0041(17) 0.0033(16) 0.0008(16)
C5 0.018(2) 0.027(2) 0.0226(19) 0.0046(16) -0.0008(15) -0.0031(16)
C6 0.0142(19) 0.0237(19) 0.0219(19) 0.0037(16) 0.0058(15) -0.0007(15)
C7 0.0138(19) 0.026(2) 0.028(2) 0.0031(17) 0.0017(15) 0.0017(16)
C8 0.0181(19) 0.029(2) 0.027(2) 0.0038(17) 0.0029(16) -0.0008(17)
C9 0.035(2) 0.043(3) 0.034(2) 0.015(2) -0.0060(19) -0.010(2)
C10 0.046(3) 0.064(3) 0.037(3) 0.017(2) -0.021(2) -0.020(3)
C11 0.040(3) 0.049(3) 0.043(3) 0.017(2) -0.018(2) -0.025(2)
C12 0.023(2) 0.032(2) 0.034(2) 0.0065(18) -0.0030(17) -0.0087(18)
C13 0.020(2) 0.028(2) 0.028(2) 0.0005(17) 0.0035(16) -0.0021(17)
C14 0.047(3) 0.037(3) 0.083(4) 0.018(3) -0.010(3) -0.006(2)
C15 0.031(2) 0.043(3) 0.057(3) -0.009(2) 0.017(2) -0.013(2)
C16 0.027(2) 0.030(2) 0.038(2) 0.0088(19) -0.0050(18) -0.0085(18)
C17 0.074(4) 0.134(6) 0.186(8) 0.132(6) 0.086(5) 0.056(4)
C18 0.163(7) 0.050(3) 0.057(4) 0.019(3) -0.025(4) -0.051(4)
C19 0.0147(19) 0.027(2) 0.0189(18) 0.0004(16) 0.0012(15) 0.0062(16)
C20 0.0127(18) 0.032(2) 0.0254(19) 0.0023(17) 0.0015(15) 0.0031(16)
C21 0.018(2) 0.037(2) 0.028(2) 0.0022(18) 0.0085(16) 0.0050(18)
C22 0.024(2) 0.033(2) 0.030(2) -0.0013(18) 0.0056(17) 0.0094(18)
C23 0.024(2) 0.028(2) 0.030(2) 0.0036(17) 0.0026(17) 0.0045(17)
C24 0.0151(19) 0.030(2) 0.0222(19) 0.0024(16) 0.0013(15) 0.0048(16)
C25 0.024(2) 0.032(2) 0.027(2) -0.0010(17) 0.0072(16) 0.0000(17)
C26 0.032(3) 0.050(3) 0.050(3) 0.008(2) 0.007(2) -0.011(2)
C27 0.047(3) 0.031(2) 0.048(3) 0.007(2) -0.004(2) -0.004(2)
C28 0.023(2) 0.023(2) 0.026(2) 0.0029(16) 0.0062(16) 0.0039(16)
C29 0.043(3) 0.075(4) 0.044(3) 0.029(3) 0.018(2) 0.018(3)
C30 0.030(2) 0.050(3) 0.037(2) -0.001(2) 0.0092(19) -0.010(2)
C31 0.0140(19) 0.031(2) 0.0207(19) 0.0023(16) 0.0042(15) 0.0014(16)
C32 0.0158(19) 0.030(2) 0.0201(19) 0.0022(16) 0.0057(15) -0.0008(16)
C33 0.022(2) 0.022(2) 0.024(2) 0.0043(16) 0.0041(16) 0.0006(16)
C34 0.0147(19) 0.033(2) 0.027(2) 0.0028(17) 0.0038(16) 0.0069(17)
C35 0.016(2) 0.030(2) 0.027(2) 0.0047(17) 0.0047(16) -0.0028(16)
C36 0.017(2) 0.026(2) 0.0204(18) 0.0026(16) 0.0043(15) 0.0005(16)
C37 0.0160(19) 0.028(2) 0.027(2) 0.0059(17) -0.0007(16) 0.0013(16)
C38 0.0192(19) 0.036(2) 0.0221(19) 0.0049(17) 0.0019(15) -0.0011(18)
C39 0.020(2) 0.040(2) 0.020(2) 0.0076(18) 0.0031(16) -0.0043(18)
C40 0.019(2) 0.029(2) 0.029(2) 0.0044(18) -0.0015(16) 0.0002(17)
C41 0.024(2) 0.034(2) 0.022(2) 0.0006(17) -0.0032(16) 0.0002(18)
C42 0.0161(19) 0.037(2) 0.0211(19) 0.0060(17) -0.0007(15) 0.0009(17)
C43 0.029(2) 0.043(2) 0.027(2) -0.0026(19) 0.0072(17) -0.0087(19)
C44 0.026(2) 0.035(2) 0.032(2) 0.0045(18) -0.0028(17) -0.0058(18)
C45 0.028(2) 0.048(3) 0.038(2) 0.010(2) 0.0028(19) -0.017(2)
C46 0.037(3) 0.040(3) 0.054(3) 0.018(2) -0.005(2) -0.009(2)
C47 0.048(3) 0.040(3) 0.043(3) 0.003(2) -0.002(2) -0.014(2)
C48 0.029(2) 0.047(2) 0.023(2) 0.007(2) 0.0021(17) -0.004(2)
C49 0.0097(18) 0.029(2) 0.027(2) 0.0025(17) 0.0003(15) 0.0014(15)
C50 0.016(2) 0.033(2) 0.027(2) 0.0013(18) 0.0003(16) -0.0016(17)
C51 0.023(2) 0.027(2) 0.032(2) -0.0017(18) 0.0027(17) -0.0005(17)
C52 0.0131(19) 0.028(2) 0.028(2) 0.0037(17) 0.0019(16) 0.0004(16)
C53 0.0158(19) 0.033(2) 0.0215(19) 0.0049(17) 0.0022(15) 0.0003(17)
C54 0.0105(18) 0.029(2) 0.0228(19) 0.0024(17) -0.0008(15) -0.0021(16)
C55 0.047(3) 0.035(2) 0.027(2) 0.0004(19) 0.0029(19) 0.003(2)
C56 0.026(2) 0.025(2) 0.036(2) 0.0055(18) 0.0083(17) 0.0024(17)
C57 0.059(3) 0.028(2) 0.049(3) 0.006(2) 0.019(2) 0.004(2)
C58 0.037(2) 0.030(2) 0.042(2) 0.0037(19) 0.011(2) -0.0058(19)
C59 0.035(2) 0.042(3) 0.045(3) 0.022(2) 0.007(2) 0.006(2)
C60 0.029(2) 0.031(2) 0.028(2) 0.0012(17) 0.0023(17) -0.0009(18)
C61 0.094(5) 0.070(4) 0.077(4) 0.007(3) 0.000(4) 0.005(4)
C62 0.052(3) 0.057(3) 0.058(3) -0.008(3) -0.007(3) 0.012(3)
C63 0.076(4) 0.051(3) 0.063(3) -0.005(3) -0.003(3) 0.007(3)

loop_
_atom_type_symbol
_atom_type_description
_atom_type_scat_dispersion_real
_atom_type_scat_dispersion_imag
_atom_type_scat_source
C C 0.0033 0.0016 'International Tables Vol C Tables 4.2.6.8 and 6.1.1.4'
H H 0.0000 0.0000 'International Tables Vol C Tables 4.2.6.8 and 6.1.1.4'
N N 0.0061 0.0033 'International Tables Vol C Tables 4.2.6.8 and 6.1.1.4'
Ga Ga 0.2307 1.6083 'International Tables Vol C Tables 4.2.6.8 and 6.1.1.4'

loop_
_geom_angle_atom_site_label_1
_geom_angle_atom_site_label_2
_geom_angle_atom_site_label_3
_geom_angle
_geom_angle_site_symmetry_1
N1 Ga1 C1 148.24(15) .
C31 N1 Ga1 141.7(3) .
C6 C1 C2 121.2(3) .
C6 C1 Ga1 121.5(3) .
C2 C1 Ga1 117.0(3) .
C3 C2 C1 118.2(3) .
C3 C2 C7 121.9(3) .
C1 C2 C7 119.9(3) .
C4 C3 C2 121.2(3) .
C3 C4 C5 120.2(3) .
C4 C5 C6 120.2(3) .
C1 C6 C5 119.1(3) .
C1 C6 C19 120.6(3) .
C5 C6 C19 120.3(3) .
C12 C7 C8 120.5(3) .
C12 C7 C2 120.3(3) .
C8 C7 C2 119.2(3) .
C9 C8 C7 118.8(3) .
C9 C8 C13 120.5(3) .
C7 C8 C13 120.4(3) .
C10 C9 C8 120.8(4) .
C9 C10 C11 120.1(4) .
C10 C11 C12 121.5(4) .
C11 C12 C7 118.2(4) .
C11 C12 C16 120.5(3) .
C7 C12 C16 121.3(3) .
C8 C13 C15 109.4(3) .
C8 C13 C14 114.2(3) .
C15 C13 C14 110.5(4) .
C17 C16 C18 110.2(5) .
C17 C16 C12 111.1(4) .
C18 C16 C12 112.6(4) .
C24 C19 C20 121.2(3) .
C24 C19 C6 119.5(3) .
C20 C19 C6 119.3(3) .
C21 C20 C19 117.7(3) .
C21 C20 C25 120.1(3) .
C19 C20 C25 122.1(3) .
C22 C21 C20 121.4(3) .
C21 C22 C23 120.0(4) .
C24 C23 C22 121.1(4) .
C23 C24 C19 118.7(3) .
C23 C24 C28 119.5(3) .
C19 C24 C28 121.8(3) .
C27 C25 C20 111.0(3) .
C27 C25 C26 110.4(3) .
C20 C25 C26 112.3(3) .
C29 C28 C30 110.8(4) .
C29 C28 C24 111.5(3) .
C30 C28 C24 111.1(3) .
N1 C31 C32 125.0(3) .
N1 C31 C36 117.2(3) .
C32 C31 C36 117.9(3) .
C33 C32 C31 119.6(3) .
C33 C32 C37 116.4(3) .
C31 C32 C37 124.0(3) .
C34 C33 C32 122.2(3) .
C33 C34 C35 118.4(3) .
C36 C35 C34 122.0(3) .
C35 C36 C31 120.0(3) .
C35 C36 C49 119.8(3) .
C31 C36 C49 120.2(3) .
C42 C37 C38 119.5(3) .
C42 C37 C32 120.4(3) .
C38 C37 C32 119.4(3) .
C39 C38 C37 118.4(3) .
C39 C38 C43 120.7(3) .
C37 C38 C43 120.8(3) .
C40 C39 C38 123.2(3) .
C39 C40 C41 116.6(3) .
C39 C40 C44 119.6(3) .
C41 C40 C44 123.7(3) .
C42 C41 C40 122.0(3) .
C37 C42 C41 119.8(3) .
C37 C42 C48 120.1(3) .
C41 C42 C48 120.1(3) .
C47 C44 C46 108.8(4) .
C47 C44 C40 112.7(3) .
C46 C44 C40 108.2(3) .
C47 C44 C45 108.6(3) .
C46 C44 C45 108.6(3) .
C40 C44 C45 110.0(3) .
C50 C49 C54 119.3(3) .
C50 C49 C36 120.8(3) .
C54 C49 C36 120.0(3) .
C49 C50 C51 119.7(3) .
C49 C50 C55 120.0(3) .
C51 C50 C55 120.4(3) .
C52 C51 C50 122.5(4) .
C51 C52 C53 116.7(3) .
C51 C52 C56 122.8(3) .
C53 C52 C56 120.5(3) .
C54 C53 C52 122.9(3) .
C53 C54 C49 118.9(3) .
C53 C54 C60 121.2(3) .
C49 C54 C60 119.9(3) .
C57 C56 C52 112.6(3) .
C57 C56 C59 107.9(3) .
C52 C56 C59 108.8(3) .
C57 C56 C58 108.8(3) .
C52 C56 C58 109.4(3) .
C59 C56 C58 109.3(3) .
C63 C62 C61 112.6(5) .
C63 C63 C62 113.2(6) 3_657

loop_
_geom_bond_atom_site_label_1
_geom_bond_atom_site_label_2
_geom_bond_distance
_geom_bond_site_symmetry_2
Ga1 N1 1.701(3) .
Ga1 C1 1.940(3) .
N1 C31 1.377(5) .
C1 C6 1.389(5) .
C1 C2 1.406(5) .
C2 C3 1.396(5) .
C2 C7 1.494(5) .
C3 C4 1.375(5) .
C4 C5 1.390(5) .
C5 C6 1.400(5) .
C6 C19 1.504(5) .
C7 C12 1.409(5) .
C7 C8 1.414(5) .
C8 C9 1.385(5) .
C8 C13 1.523(5) .
C9 C10 1.378(6) .
C10 C11 1.384(6) .
C11 C12 1.384(6) .
C12 C16 1.526(5) .
C13 C15 1.527(5) .
C13 C14 1.529(6) .
C16 C17 1.499(7) .
C16 C18 1.527(7) .
C19 C24 1.406(5) .
C19 C20 1.414(5) .
C20 C21 1.396(5) .
C20 C25 1.518(5) .
C21 C22 1.382(6) .
C22 C23 1.383(5) .
C23 C24 1.385(5) .
C24 C28 1.529(5) .
C25 C27 1.521(6) .
C25 C26 1.539(5) .
C28 C29 1.517(5) .
C28 C30 1.523(6) .
C31 C32 1.416(5) .
C31 C36 1.428(5) .
C32 C33 1.396(5) .
C32 C37 1.496(5) .
C33 C34 1.381(5) .
C34 C35 1.383(5) .
C35 C36 1.381(5) .
C36 C49 1.494(5) .
C37 C42 1.390(5) .
C37 C38 1.407(5) .
C38 C39 1.391(5) .
C38 C43 1.507(5) .
C39 C40 1.390(5) .
C40 C41 1.392(5) .
C40 C44 1.537(5) .
C41 C42 1.396(5) .
C42 C48 1.522(5) .
C44 C47 1.529(6) .
C44 C46 1.538(6) .
C44 C45 1.542(6) .
C49 C50 1.392(5) .
C49 C54 1.409(5) .
C50 C51 1.391(5) .
C50 C55 1.519(5) .
C51 C52 1.384(5) .
C52 C53 1.392(5) .
C52 C56 1.534(5) .
C53 C54 1.386(5) .
C54 C60 1.507(5) .
C56 C57 1.521(6) .
C56 C59 1.541(6) .
C56 C58 1.545(5) .
C61 C62 1.532(8) .
C62 C63 1.527(7) .
C63 C63 1.486(10) 3_657

loop_
_geom_torsion_atom_site_label_1
_geom_torsion_atom_site_label_2
_geom_torsion_atom_site_label_3
_geom_torsion_atom_site_label_4
_geom_torsion
_geom_torsion_site_symmetry_4
C1 Ga1 N1 C31 177.7(4) .
N1 Ga1 C1 C6 95.1(4) .
N1 Ga1 C1 C2 -79.1(4) .
C6 C1 C2 C3 -1.6(5) .
Ga1 C1 C2 C3 172.7(2) .
C6 C1 C2 C7 178.2(3) .
Ga1 C1 C2 C7 -7.5(4) .
C1 C2 C3 C4 -0.7(5) .
C7 C2 C3 C4 179.6(3) .
C2 C3 C4 C5 2.0(5) .
C3 C4 C5 C6 -1.1(5) .
C2 C1 C6 C5 2.4(5) .
Ga1 C1 C6 C5 -171.6(3) .
C2 C1 C6 C19 -176.5(3) .
Ga1 C1 C6 C19 9.5(5) .
C4 C5 C6 C1 -1.1(5) .
C4 C5 C6 C19 177.8(3) .
C3 C2 C7 C12 -78.3(4) .
C1 C2 C7 C12 101.9(4) .
C3 C2 C7 C8 102.0(4) .
C1 C2 C7 C8 -77.7(4) .
C12 C7 C8 C9 -2.3(5) .
C2 C7 C8 C9 177.3(4) .
C12 C7 C8 C13 172.0(3) .
C2 C7 C8 C13 -8.4(5) .
C7 C8 C9 C10 1.8(6) .
C13 C8 C9 C10 -172.5(4) .
C8 C9 C10 C11 -0.4(7) .
C9 C10 C11 C12 -0.5(8) .
C10 C11 C12 C7 0.0(7) .
C10 C11 C12 C16 -179.1(4) .
C8 C7 C12 C11 1.4(6) .
C2 C7 C12 C11 -178.2(4) .
C8 C7 C12 C16 -179.5(3) .
C2 C7 C12 C16 0.9(5) .
C9 C8 C13 C15 84.8(5) .
C7 C8 C13 C15 -89.3(4) .
C9 C8 C13 C14 -39.6(5) .
C7 C8 C13 C14 146.2(4) .
C11 C12 C16 C17 85.2(6) .
C7 C12 C16 C17 -93.8(6) .
C11 C12 C16 C18 -38.9(6) .
C7 C12 C16 C18 142.0(5) .
C1 C6 C19 C24 94.1(4) .
C5 C6 C19 C24 -84.8(4) .
C1 C6 C19 C20 -86.2(4) .
C5 C6 C19 C20 94.9(4) .
C24 C19 C20 C21 -1.1(5) .
C6 C19 C20 C21 179.2(3) .
C24 C19 C20 C25 174.2(3) .
C6 C19 C20 C25 -5.5(5) .
C19 C20 C21 C22 0.5(5) .
C25 C20 C21 C22 -175.0(3) .
C20 C21 C22 C23 0.2(6) .
C21 C22 C23 C24 -0.3(6) .
C22 C23 C24 C19 -0.4(5) .
C22 C23 C24 C28 178.0(3) .
C20 C19 C24 C23 1.1(5) .
C6 C19 C24 C23 -179.2(3) .
C20 C19 C24 C28 -177.3(3) .
C6 C19 C24 C28 2.4(5) .
C21 C20 C25 C27 67.2(4) .
C19 C20 C25 C27 -108.0(4) .
C21 C20 C25 C26 -57.0(5) .
C19 C20 C25 C26 127.8(4) .
C23 C24 C28 C29 64.6(5) .
C19 C24 C28 C29 -117.1(4) .
C23 C24 C28 C30 -59.6(4) .
C19 C24 C28 C30 118.8(4) .
Ga1 N1 C31 C32 5.1(7) .
Ga1 N1 C31 C36 -175.5(3) .
N1 C31 C32 C33 -178.4(3) .
C36 C31 C32 C33 2.2(5) .
N1 C31 C32 C37 2.9(6) .
C36 C31 C32 C37 -176.6(3) .
C31 C32 C33 C34 -1.0(5) .
C37 C32 C33 C34 177.9(3) .
C32 C33 C34 C35 -0.4(5) .
C33 C34 C35 C36 0.6(5) .
C34 C35 C36 C31 0.7(5) .
C34 C35 C36 C49 -178.7(3) .
N1 C31 C36 C35 178.5(3) .
C32 C31 C36 C35 -2.1(5) .
N1 C31 C36 C49 -2.1(5) .
C32 C31 C36 C49 177.4(3) .
C33 C32 C37 C42 -96.5(4) .
C31 C32 C37 C42 82.3(5) .
C33 C32 C37 C38 73.9(4) .
C31 C32 C37 C38 -107.3(4) .
C42 C37 C38 C39 6.0(5) .
C32 C37 C38 C39 -164.5(3) .
C42 C37 C38 C43 -176.2(3) .
C32 C37 C38 C43 13.2(5) .
C37 C38 C39 C40 -1.2(6) .
C43 C38 C39 C40 -178.9(4) .
C38 C39 C40 C41 -4.3(6) .
C38 C39 C40 C44 172.6(3) .
C39 C40 C41 C42 5.0(5) .
C44 C40 C41 C42 -171.7(3) .
C38 C37 C42 C41 -5.4(5) .
C32 C37 C42 C41 165.1(3) .
C38 C37 C42 C48 177.5(3) .
C32 C37 C42 C48 -12.0(5) .
C40 C41 C42 C37 -0.3(6) .
C40 C41 C42 C48 176.8(4) .
C39 C40 C44 C47 -178.6(4) .
C41 C40 C44 C47 -1.9(5) .
C39 C40 C44 C46 -58.3(5) .
C41 C40 C44 C46 118.4(4) .
C39 C40 C44 C45 60.2(4) .
C41 C40 C44 C45 -123.2(4) .
C35 C36 C49 C50 -89.5(4) .
C31 C36 C49 C50 91.1(4) .
C35 C36 C49 C54 88.6(4) .
C31 C36 C49 C54 -90.9(4) .
C54 C49 C50 C51 0.5(5) .
C36 C49 C50 C51 178.5(3) .
C54 C49 C50 C55 179.0(3) .
C36 C49 C50 C55 -3.0(5) .
C49 C50 C51 C52 1.2(6) .
C55 C50 C51 C52 -177.2(4) .
C50 C51 C52 C53 -1.7(5) .
C50 C51 C52 C56 178.0(3) .
C51 C52 C53 C54 0.5(5) .
C56 C52 C53 C54 -179.2(3) .
C52 C53 C54 C49 1.2(5) .
C52 C53 C54 C60 -178.2(3) .
C50 C49 C54 C53 -1.7(5) .
C36 C49 C54 C53 -179.7(3) .
C50 C49 C54 C60 177.7(3) .
C36 C49 C54 C60 -0.4(5) .
C51 C52 C56 C57 -3.1(5) .
C53 C52 C56 C57 176.6(4) .
C51 C52 C56 C59 -122.7(4) .
C53 C52 C56 C59 57.0(4) .
C51 C52 C56 C58 118.0(4) .
C53 C52 C56 C58 -62.3(4) .
C61 C62 C63 C63 -173.8(6) 3_657
